data_4501831
loop_
_publ_author_name
'Ge, Jia-Zhen'
'Fu, Xue-Qun'
'Hang, Tian'
'Ye, Qiong'
'Xiong, Ren-Gen'

_publ_section_title
;
 Reversible Phase Transition of the 1:1 Complexes of 18-Crown-6 with
 4-Ethoxyanilinium Perchlorate
;
_journal_issue 8
_journal_name_full 'Crystal Growth &amp; Design'
_journal_page_first 3632
_journal_paper_doi 10.1021/cg100523b
_journal_volume 10
_journal_year 2010
_chemical_formula_sum 'C2.54 H4.57 Cl0.13 N0.13 O1.4'
_chemical_formula_weight 63.74
_chemical_name_systematic
; 
 ? 
;
_space_group_IT_number 14
_symmetry_space_group_name_Hall '-P 2yn'
_symmetry_space_group_name_H-M 'P 1 21/n 1'
_atom_sites_solution_hydrogens geom
_atom_sites_solution_primary direct
_atom_sites_solution_secondary difmap
_audit_creation_method SHELXL-97
_cell_angle_alpha 90.00
_cell_angle_beta 110.073(7)
_cell_angle_gamma 90.00
_cell_formula_units_Z 63
_cell_length_a 21.183(9)
_cell_length_b 14.357(6)
_cell_length_c 17.091(8)
_cell_measurement_reflns_used 11151
_cell_measurement_temperature 293(2)
_cell_measurement_theta_max 27.5010
_cell_measurement_theta_min 3.1072
_cell_volume 4882(4)
_computing_structure_refinement 'SHELXL-97 (Sheldrick, 1997)'
_computing_structure_solution 'SHELXS-97 (Sheldrick, 1990)'
_diffrn_ambient_temperature 293(2)
_diffrn_measured_fraction_theta_full 0.997
_diffrn_measured_fraction_theta_max 0.997
_diffrn_radiation_monochromator graphite
_diffrn_radiation_source 'fine-focus sealed tube'
_diffrn_radiation_type MoK\a
_diffrn_radiation_wavelength 0.71073
_diffrn_reflns_av_R_equivalents 0.0665
_diffrn_reflns_av_sigmaI/netI 0.0553
_diffrn_reflns_limit_h_max 27
_diffrn_reflns_limit_h_min -27
_diffrn_reflns_limit_k_max 18
_diffrn_reflns_limit_k_min -18
_diffrn_reflns_limit_l_max 22
_diffrn_reflns_limit_l_min -22
_diffrn_reflns_number 52420
_diffrn_reflns_theta_full 27.49
_diffrn_reflns_theta_max 27.49
_diffrn_reflns_theta_min 3.10
_exptl_absorpt_coefficient_mu 0.214
_exptl_absorpt_correction_T_max 1.0000
_exptl_absorpt_correction_T_min 0.8543
_exptl_absorpt_correction_type multi-scan
_exptl_crystal_density_diffrn 1.366
_exptl_crystal_density_method 'not measured'
_exptl_crystal_description Prism
_exptl_crystal_F_000 2144
_exptl_crystal_size_max 0.2000
_exptl_crystal_size_mid 0.2000
_exptl_crystal_size_min 0.2000
_refine_diff_density_max 0.479
_refine_diff_density_min -0.675
_refine_diff_density_rms 0.062
_refine_ls_extinction_method none
_refine_ls_goodness_of_fit_ref 1.095
_refine_ls_hydrogen_treatment constr
_refine_ls_matrix_type full
_refine_ls_number_parameters 595
_refine_ls_number_reflns 11176
_refine_ls_number_restraints 0
_refine_ls_restrained_S_all 1.095
_refine_ls_R_factor_all 0.0926
_refine_ls_R_factor_gt 0.0774
_refine_ls_shift/su_max 0.001
_refine_ls_shift/su_mean 0.000
_refine_ls_structure_factor_coef Fsqd
_refine_ls_weighting_details 'calc w=1/[\s^2^(Fo^2^)+(0.0507P)^2^+8.6675P] where P=(Fo^2^+2Fc^2^)/3'
_refine_ls_weighting_scheme calc
_refine_ls_wR_factor_gt 0.1573
_refine_ls_wR_factor_ref 0.1656
_reflns_number_gt 9659
_reflns_number_total 11176
_reflns_threshold_expression >2sigma(I)
_cod_data_source_file cg100523b_si_002.cif
_cod_data_source_block new
_cod_original_formula_sum 'C2.54 H4.57 Cl0.13 N0.13 O1.40'
_cod_database_code 4501831

loop_
_symmetry_equiv_pos_as_xyz
'x, y, z'
'-x+1/2, y+1/2, -z+1/2'
'-x, -y, -z'
'x-1/2, -y-1/2, z-1/2'

loop_
_atom_site_label
_atom_site_type_symbol
_atom_site_fract_x
_atom_site_fract_y
_atom_site_fract_z
_atom_site_U_iso_or_equiv
_atom_site_adp_type
_atom_site_occupancy
_atom_site_symmetry_multiplicity
_atom_site_calc_flag
_atom_site_refinement_flags
Cl1 Cl 0.02964(3) 0.31669(5) 0.84928(4) 0.01946(15) Uani 1 1 d .
O2 O -0.01763(11) 0.37001(18) 0.78403(14) 0.0325(5) Uani 1 1 d .
O1 O 0.03437(12) 0.22406(16) 0.81994(16) 0.0360(6) Uani 1 1 d .
O3 O 0.09488(11) 0.35949(16) 0.87340(15) 0.0317(5) Uani 1 1 d .
O4 O 0.00683(11) 0.31244(19) 0.91932(14) 0.0350(6) Uani 1 1 d .
O7 O 0.17716(10) 0.64895(14) 0.63979(12) 0.0202(4) Uani 1 1 d .
O27 O 0.21098(10) 0.67574(14) 0.41851(13) 0.0218(4) Uani 1 1 d .
O29 O 0.24925(10) 0.35284(14) 0.37997(12) 0.0216(4) Uani 1 1 d .
O11 O 0.31024(10) 0.40345(14) 0.58300(12) 0.0204(4) Uani 1 1 d .
O10 O 0.22657(10) 0.26556(14) 0.61036(12) 0.0194(4) Uani 1 1 d .
O6 O 0.30235(10) 0.58466(14) 0.63208(12) 0.0202(4) Uani 1 1 d .
O9 O 0.09865(10) 0.32707(14) 0.60178(13) 0.0209(4) Uani 1 1 d .
O30 O 0.36813(10) 0.40449(14) 0.35165(13) 0.0226(4) Uani 1 1 d .
O8 O 0.08861(9) 0.51055(14) 0.65750(12) 0.0200(4) Uani 1 1 d .
O28 O 0.15949(10) 0.49375(14) 0.39270(12) 0.0205(4) Uani 1 1 d .
O25 O 0.14211(10) 0.57127(14) -0.01716(12) 0.0212(4) Uani 1 1 d .
O26 O 0.31856(10) 0.72891(14) 0.36937(13) 0.0236(5) Uani 1 1 d .
O31 O 0.41533(11) 0.58665(16) 0.39149(15) 0.0297(5) Uani 1 1 d .
N2 N 0.26819(11) 0.54265(16) 0.32884(14) 0.0156(5) Uani 1 1 d .
H2C H 0.2377 0.5426 0.3540 0.023 Uiso 1 1 calc R
H2D H 0.2946 0.5923 0.3451 0.023 Uiso 1 1 calc R
H2E H 0.2929 0.4911 0.3424 0.023 Uiso 1 1 calc R
C36 C 0.17859(15) 0.3390(2) 0.35668(19) 0.0244(6) Uani 1 1 d .
H36A H 0.1689 0.2739 0.3627 0.029 Uiso 1 1 calc R
H36B H 0.1563 0.3570 0.2990 0.029 Uiso 1 1 calc R
C20 C 0.33431(15) 0.3111(2) 0.60611(19) 0.0231(6) Uani 1 1 d .
H20A H 0.3541 0.3065 0.6662 0.028 Uiso 1 1 calc R
H20B H 0.3686 0.2960 0.5824 0.028 Uiso 1 1 calc R
C13 C 0.13008(15) 0.6653(2) 0.68152(19) 0.0223(6) Uani 1 1 d .
H13A H 0.1175 0.7306 0.6772 0.027 Uiso 1 1 calc R
H13B H 0.1502 0.6496 0.7401 0.027 Uiso 1 1 calc R
C26 C 0.23407(14) 0.54587(18) 0.23822(17) 0.0155(5) Uani 1 1 d .
C33 C 0.14624(14) 0.6533(2) 0.42087(18) 0.0224(6) Uani 1 1 d .
H33A H 0.1128 0.6580 0.3655 0.027 Uiso 1 1 calc R
H33B H 0.1341 0.6960 0.4574 0.027 Uiso 1 1 calc R
C27 C 0.27174(14) 0.54677(19) 0.18555(18) 0.0182(6) Uani 1 1 d .
H27A H 0.3183 0.5423 0.2075 0.022 Uiso 1 1 calc R
C40 C 0.45060(15) 0.5197(2) 0.3611(2) 0.0295(7) Uani 1 1 d .
H40A H 0.4984 0.5332 0.3825 0.035 Uiso 1 1 calc R
H40B H 0.4355 0.5224 0.3008 0.035 Uiso 1 1 calc R
C28 C 0.23945(14) 0.55440(19) 0.10062(18) 0.0184(6) Uani 1 1 d .
H28A H 0.2645 0.5551 0.0653 0.022 Uiso 1 1 calc R
C32 C 0.21394(17) 0.7664(2) 0.3855(2) 0.0259(7) Uani 1 1 d .
H32A H 0.1910 0.8111 0.4090 0.031 Uiso 1 1 calc R
H32B H 0.1921 0.7661 0.3255 0.031 Uiso 1 1 calc R
C35 C 0.15401(15) 0.3982(2) 0.41289(19) 0.0224(6) Uani 1 1 d .
H35A H 0.1076 0.3831 0.4050 0.027 Uiso 1 1 calc R
H35B H 0.1809 0.3866 0.4707 0.027 Uiso 1 1 calc R
C10 C 0.33673(14) 0.5641(2) 0.57521(18) 0.0220(6) Uani 1 1 d .
H10A H 0.3732 0.6079 0.5829 0.026 Uiso 1 1 calc R
H10B H 0.3060 0.5694 0.5183 0.026 Uiso 1 1 calc R
C14 C 0.06935(14) 0.6062(2) 0.64175(19) 0.0218(6) Uani 1 1 d .
H14A H 0.0347 0.6212 0.6649 0.026 Uiso 1 1 calc R
H14B H 0.0517 0.6177 0.5822 0.026 Uiso 1 1 calc R
C15 C 0.03249(13) 0.4499(2) 0.62718(19) 0.0213(6) Uani 1 1 d .
H15A H 0.0112 0.4582 0.5675 0.026 Uiso 1 1 calc R
H15B H -0.0002 0.4649 0.6535 0.026 Uiso 1 1 calc R
C24 C 0.13200(14) 0.55862(19) 0.12030(17) 0.0176(6) Uani 1 1 d .
H24A H 0.0853 0.5617 0.0985 0.021 Uiso 1 1 calc R
C19 C 0.27696(15) 0.2444(2) 0.57475(19) 0.0220(6) Uani 1 1 d .
H19A H 0.2577 0.2485 0.5145 0.026 Uiso 1 1 calc R
H19B H 0.2930 0.1813 0.5893 0.026 Uiso 1 1 calc R
C16 C 0.05460(14) 0.3508(2) 0.64549(19) 0.0225(6) Uani 1 1 d .
H16A H 0.0775 0.3429 0.7049 0.027 Uiso 1 1 calc R
H16B H 0.0157 0.3100 0.6284 0.027 Uiso 1 1 calc R
C11 C 0.28510(16) 0.6813(2) 0.63167(19) 0.0224(6) Uani 1 1 d .
H11A H 0.2624 0.7021 0.5749 0.027 Uiso 1 1 calc R
H11B H 0.3255 0.7183 0.6555 0.027 Uiso 1 1 calc R
C12 C 0.23991(15) 0.6934(2) 0.68187(19) 0.0228(6) Uani 1 1 d .
H12A H 0.2606 0.6660 0.7366 0.027 Uiso 1 1 calc R
H12B H 0.2328 0.7591 0.6888 0.027 Uiso 1 1 calc R
C23 C 0.16946(14) 0.56100(19) 0.06724(17) 0.0180(6) Uani 1 1 d .
C9 C 0.36395(14) 0.4668(2) 0.59142(19) 0.0222(6) Uani 1 1 d .
H9A H 0.3861 0.4508 0.5521 0.027 Uiso 1 1 calc R
H9B H 0.3968 0.4627 0.6472 0.027 Uiso 1 1 calc R
C34 C 0.14934(14) 0.5552(2) 0.45291(18) 0.0215(6) Uani 1 1 d .
H34A H 0.1860 0.5491 0.5055 0.026 Uiso 1 1 calc R
H34B H 0.1077 0.5398 0.4618 0.026 Uiso 1 1 calc R
C25 C 0.16482(14) 0.55164(19) 0.20597(17) 0.0173(5) Uani 1 1 d .
H25A H 0.1400 0.5509 0.2416 0.021 Uiso 1 1 calc R
C22 C 0.06971(15) 0.5719(2) -0.05438(18) 0.0227(6) Uani 1 1 d .
H22A H 0.0510 0.6209 -0.0299 0.027 Uiso 1 1 calc R
H22B H 0.0515 0.5127 -0.0448 0.027 Uiso 1 1 calc R
C17 C 0.11668(15) 0.2316(2) 0.61344(19) 0.0224(6) Uani 1 1 d .
H17A H 0.0771 0.1931 0.5892 0.027 Uiso 1 1 calc R
H17B H 0.1355 0.2177 0.6725 0.027 Uiso 1 1 calc R
C38 C 0.35274(16) 0.3105(2) 0.3648(2) 0.0268(7) Uani 1 1 d .
H38A H 0.3697 0.2961 0.4238 0.032 Uiso 1 1 calc R
H38B H 0.3737 0.2685 0.3366 0.032 Uiso 1 1 calc R
C29 C 0.42226(18) 0.6778(2) 0.3598(2) 0.0364(8) Uani 1 1 d .
H29A H 0.4015 0.6786 0.2996 0.044 Uiso 1 1 calc R
H29B H 0.4695 0.6932 0.3740 0.044 Uiso 1 1 calc R
C18 C 0.16765(15) 0.2105(2) 0.57251(19) 0.0235(6) Uani 1 1 d .
H18A H 0.1792 0.1449 0.5788 0.028 Uiso 1 1 calc R
H18B H 0.1489 0.2245 0.5135 0.028 Uiso 1 1 calc R
C39 C 0.43816(15) 0.4252(2) 0.3882(2) 0.0283(7) Uani 1 1 d .
H39A H 0.4643 0.3795 0.3707 0.034 Uiso 1 1 calc R
H39B H 0.4517 0.4231 0.4484 0.034 Uiso 1 1 calc R
C37 C 0.27809(16) 0.2986(2) 0.33107(19) 0.0246(6) Uani 1 1 d .
H37A H 0.2607 0.3189 0.2735 0.030 Uiso 1 1 calc R
H37B H 0.2666 0.2335 0.3332 0.030 Uiso 1 1 calc R
C31 C 0.28637(18) 0.7928(2) 0.4077(2) 0.0289(7) Uani 1 1 d .
H31A H 0.2898 0.8556 0.3885 0.035 Uiso 1 1 calc R
H31B H 0.3083 0.7913 0.4677 0.035 Uiso 1 1 calc R
C30 C 0.38911(17) 0.7468(2) 0.3972(2) 0.0359(8) Uani 1 1 d .
H30A H 0.4076 0.7426 0.4574 0.043 Uiso 1 1 calc R
H30B H 0.3972 0.8092 0.3810 0.043 Uiso 1 1 calc R
C21 C 0.05222(16) 0.5885(2) -0.14613(19) 0.0264(7) Uani 1 1 d .
H21A H 0.0042 0.5890 -0.1725 0.040 Uiso 1 1 calc R
H21B H 0.0710 0.5397 -0.1697 0.040 Uiso 1 1 calc R
H21C H 0.0702 0.6473 -0.1549 0.040 Uiso 1 1 calc R
O5 O 0.35910(10) 0.41889(14) 1.02016(12) 0.0211(4) Uani 1 1 d .
N1 N 0.22125(11) 0.45129(16) 0.67682(13) 0.0155(5) Uani 1 1 d .
H1D H 0.2506 0.4537 0.6500 0.023 Uiso 1 1 calc R
H1E H 0.1955 0.5020 0.6650 0.023 Uiso 1 1 calc R
H1F H 0.1956 0.4009 0.6608 0.023 Uiso 1 1 calc R
C5 C 0.22297(14) 0.44234(18) 0.82257(17) 0.0168(5) Uani 1 1 d .
H5A H 0.1763 0.4452 0.8032 0.020 Uiso 1 1 calc R
C8 C 0.36290(14) 0.43647(19) 0.87996(18) 0.0187(6) Uani 1 1 d .
H8A H 0.4096 0.4354 0.8991 0.022 Uiso 1 1 calc R
C6 C 0.25778(13) 0.44693(18) 0.76711(16) 0.0154(5) Uani 1 1 d .
C4 C 0.25850(14) 0.43350(19) 0.90719(17) 0.0179(6) Uani 1 1 d .
H4A H 0.2355 0.4302 0.9447 0.022 Uiso 1 1 calc R
C7 C 0.32707(13) 0.44494(19) 0.79530(17) 0.0162(5) Uani 1 1 d .
H7A H 0.3498 0.4493 0.7576 0.019 Uiso 1 1 calc R
C1 C 0.45224(16) 0.3967(2) 1.14476(18) 0.0252(6) Uani 1 1 d .
H1A H 0.5004 0.3960 1.1688 0.038 Uiso 1 1 calc R
H1B H 0.4349 0.3368 1.1521 0.038 Uiso 1 1 calc R
H1C H 0.4346 0.4434 1.1718 0.038 Uiso 1 1 calc R
C3 C 0.32846(14) 0.42961(18) 0.93616(17) 0.0161(5) Uani 1 1 d .
C2 C 0.43163(14) 0.4183(2) 1.05339(18) 0.0233(6) Uani 1 1 d .
H2A H 0.4491 0.4785 1.0452 0.028 Uiso 1 1 calc R
H2B H 0.4491 0.3714 1.0254 0.028 Uiso 1 1 calc R
Cl2 Cl 0.47246(3) 0.66650(5) 0.16130(4) 0.01959(16) Uani 1 1 d .
O24 O 0.40692(10) 0.62490(15) 0.14200(14) 0.0270(5) Uani 1 1 d .
O23 O 0.48571(12) 0.68513(18) 0.08548(14) 0.0333(6) Uani 1 1 d .
O22 O 0.47448(12) 0.75254(16) 0.20530(16) 0.0358(6) Uani 1 1 d .
O21 O 0.52283(11) 0.60388(17) 0.21254(14) 0.0314(5) Uani 1 1 d .

loop_
_atom_site_aniso_label
_atom_site_aniso_U_11
_atom_site_aniso_U_22
_atom_site_aniso_U_33
_atom_site_aniso_U_23
_atom_site_aniso_U_13
_atom_site_aniso_U_12
Cl1 0.0167(3) 0.0222(3) 0.0207(3) 0.0022(3) 0.0078(3) 0.0006(3)
O2 0.0259(12) 0.0451(14) 0.0263(12) 0.0162(11) 0.0085(10) 0.0128(10)
O1 0.0399(14) 0.0219(12) 0.0503(15) -0.0059(11) 0.0208(12) -0.0028(10)
O3 0.0175(11) 0.0299(12) 0.0468(14) -0.0038(11) 0.0097(10) -0.0047(9)
O4 0.0277(12) 0.0590(17) 0.0227(12) 0.0101(11) 0.0144(10) 0.0105(11)
O7 0.0217(10) 0.0198(10) 0.0204(10) -0.0044(8) 0.0087(8) -0.0012(8)
O27 0.0233(11) 0.0192(10) 0.0247(11) 0.0040(8) 0.0104(9) 0.0055(8)
O29 0.0235(11) 0.0211(10) 0.0221(10) -0.0049(8) 0.0103(9) -0.0029(8)
O11 0.0158(10) 0.0214(10) 0.0249(11) 0.0006(8) 0.0080(8) 0.0015(8)
O10 0.0200(10) 0.0189(10) 0.0207(10) -0.0032(8) 0.0090(8) -0.0004(8)
O6 0.0214(10) 0.0200(10) 0.0224(11) 0.0025(8) 0.0118(9) -0.0012(8)
O9 0.0225(10) 0.0182(10) 0.0246(11) 0.0003(8) 0.0117(9) -0.0014(8)
O30 0.0189(10) 0.0210(10) 0.0267(11) 0.0006(9) 0.0063(9) 0.0043(8)
O8 0.0141(9) 0.0198(10) 0.0260(11) -0.0009(8) 0.0067(8) 0.0014(8)
O28 0.0236(11) 0.0208(10) 0.0188(10) 0.0005(8) 0.0094(8) 0.0006(8)
O25 0.0199(10) 0.0275(11) 0.0156(10) 0.0014(8) 0.0054(8) -0.0025(8)
O26 0.0230(11) 0.0183(10) 0.0295(11) -0.0043(9) 0.0090(9) -0.0041(8)
O31 0.0236(11) 0.0267(12) 0.0422(14) -0.0061(10) 0.0158(10) -0.0032(9)
N2 0.0131(11) 0.0154(11) 0.0188(12) -0.0001(9) 0.0062(9) -0.0002(9)
C36 0.0272(16) 0.0184(14) 0.0265(16) -0.0007(12) 0.0079(13) -0.0057(12)
C20 0.0221(15) 0.0255(16) 0.0241(15) 0.0025(12) 0.0109(12) 0.0074(12)
C13 0.0255(15) 0.0175(14) 0.0267(15) -0.0040(12) 0.0126(13) 0.0031(12)
C26 0.0194(13) 0.0107(12) 0.0159(13) 0.0002(10) 0.0054(11) 0.0009(10)
C33 0.0202(14) 0.0275(16) 0.0193(14) -0.0038(12) 0.0066(12) 0.0067(12)
C27 0.0171(13) 0.0144(13) 0.0234(15) -0.0002(11) 0.0074(11) -0.0006(10)
C40 0.0175(15) 0.0401(19) 0.0338(18) -0.0063(15) 0.0125(13) -0.0033(13)
C28 0.0217(14) 0.0165(13) 0.0209(14) -0.0006(11) 0.0123(12) -0.0003(11)
C32 0.0383(18) 0.0168(14) 0.0258(16) 0.0041(12) 0.0153(14) 0.0080(13)
C35 0.0214(15) 0.0214(15) 0.0259(15) 0.0033(12) 0.0102(12) -0.0033(12)
C10 0.0173(14) 0.0312(16) 0.0209(15) 0.0000(12) 0.0111(12) -0.0030(12)
C14 0.0199(14) 0.0212(14) 0.0241(15) 0.0013(12) 0.0075(12) 0.0070(11)
C15 0.0114(13) 0.0290(16) 0.0231(15) 0.0008(12) 0.0055(11) -0.0002(11)
C24 0.0125(13) 0.0195(14) 0.0201(14) 0.0002(11) 0.0048(11) -0.0003(10)
C19 0.0258(15) 0.0203(14) 0.0231(15) 0.0007(12) 0.0123(12) 0.0079(12)
C16 0.0171(14) 0.0264(15) 0.0258(15) -0.0014(12) 0.0097(12) -0.0046(12)
C11 0.0277(16) 0.0167(14) 0.0241(15) -0.0016(11) 0.0104(13) -0.0068(12)
C12 0.0271(16) 0.0192(14) 0.0230(15) -0.0040(12) 0.0097(12) -0.0063(12)
C23 0.0210(14) 0.0158(13) 0.0172(14) 0.0003(11) 0.0065(11) -0.0025(11)
C9 0.0146(13) 0.0323(16) 0.0213(15) 0.0043(12) 0.0081(11) -0.0005(12)
C34 0.0166(14) 0.0315(16) 0.0176(14) -0.0019(12) 0.0075(11) -0.0006(12)
C25 0.0170(13) 0.0166(13) 0.0205(14) -0.0006(11) 0.0095(11) -0.0010(10)
C22 0.0214(15) 0.0250(15) 0.0209(15) 0.0016(12) 0.0062(12) 0.0006(12)
C17 0.0238(15) 0.0185(14) 0.0249(15) 0.0008(12) 0.0081(12) -0.0032(12)
C38 0.0351(18) 0.0183(15) 0.0281(16) 0.0016(12) 0.0122(14) 0.0081(13)
C29 0.0270(17) 0.0364(19) 0.049(2) -0.0017(16) 0.0168(16) -0.0107(15)
C18 0.0284(16) 0.0149(13) 0.0260(16) -0.0056(12) 0.0079(13) -0.0040(12)
C39 0.0146(14) 0.0364(18) 0.0330(17) -0.0031(14) 0.0070(13) 0.0078(13)
C37 0.0338(17) 0.0155(14) 0.0269(16) -0.0045(12) 0.0135(14) 0.0002(12)
C31 0.048(2) 0.0139(14) 0.0288(17) -0.0033(12) 0.0178(15) -0.0008(13)
C30 0.0278(18) 0.0271(17) 0.049(2) -0.0014(16) 0.0086(16) -0.0109(14)
C21 0.0273(16) 0.0277(16) 0.0217(15) 0.0017(13) 0.0052(13) -0.0009(13)
O5 0.0189(10) 0.0281(11) 0.0149(10) 0.0028(8) 0.0041(8) 0.0000(8)
N1 0.0141(11) 0.0164(11) 0.0159(11) 0.0002(9) 0.0051(9) -0.0002(9)
C5 0.0149(13) 0.0138(13) 0.0224(14) 0.0015(11) 0.0074(11) 0.0026(10)
C8 0.0160(13) 0.0188(14) 0.0216(14) 0.0018(11) 0.0068(11) -0.0014(11)
C6 0.0161(13) 0.0133(12) 0.0158(13) 0.0005(10) 0.0039(10) -0.0005(10)
C4 0.0211(14) 0.0176(13) 0.0177(14) 0.0002(11) 0.0101(11) -0.0015(11)
C7 0.0174(13) 0.0160(13) 0.0172(13) 0.0014(10) 0.0085(11) 0.0016(10)
C1 0.0301(17) 0.0226(15) 0.0196(15) 0.0005(12) 0.0041(12) -0.0004(13)
C3 0.0189(13) 0.0137(12) 0.0151(13) 0.0001(10) 0.0051(11) -0.0010(10)
C2 0.0202(15) 0.0260(16) 0.0200(15) 0.0004(12) 0.0024(12) 0.0028(12)
Cl2 0.0160(3) 0.0206(3) 0.0229(3) 0.0019(3) 0.0076(3) 0.0000(3)
O24 0.0157(10) 0.0241(11) 0.0392(13) -0.0010(10) 0.0067(9) -0.0026(8)
O23 0.0307(13) 0.0504(15) 0.0219(11) 0.0064(11) 0.0129(10) 0.0015(11)
O22 0.0416(14) 0.0247(12) 0.0491(15) -0.0123(11) 0.0257(12) -0.0111(10)
O21 0.0194(11) 0.0373(13) 0.0340(13) 0.0144(10) 0.0047(9) 0.0064(10)

loop_
_atom_type_symbol
_atom_type_description
_atom_type_scat_dispersion_real
_atom_type_scat_dispersion_imag
_atom_type_scat_source
C C 0.0033 0.0016 'International Tables Vol C Tables 4.2.6.8 and 6.1.1.4'
H H 0.0000 0.0000 'International Tables Vol C Tables 4.2.6.8 and 6.1.1.4'
N N 0.0061 0.0033 'International Tables Vol C Tables 4.2.6.8 and 6.1.1.4'
O O 0.0106 0.0060 'International Tables Vol C Tables 4.2.6.8 and 6.1.1.4'
Cl Cl 0.1484 0.1585 'International Tables Vol C Tables 4.2.6.8 and 6.1.1.4'

loop_
_geom_angle_atom_site_label_1
_geom_angle_atom_site_label_2
_geom_angle_atom_site_label_3
_geom_angle
O1 Cl1 O2 109.61(16)
O1 Cl1 O3 108.69(14)
O2 Cl1 O3 109.89(15)
O1 Cl1 O4 109.56(15)
O2 Cl1 O4 108.95(14)
O3 Cl1 O4 110.13(15)
C12 O7 C13 111.3(2)
C33 O27 C32 113.0(2)
C37 O29 C36 112.4(2)
C9 O11 C20 111.6(2)
C18 O10 C19 110.7(2)
C10 O6 C11 112.6(2)
C17 O9 C16 110.6(2)
C38 O30 C39 112.8(2)
C15 O8 C14 111.8(2)
C34 O28 C35 112.0(2)
C23 O25 C22 117.9(2)
C30 O26 C31 110.0(2)
C40 O31 C29 110.0(2)
C26 N2 H2C 109.5
C26 N2 H2D 109.5
H2C N2 H2D 109.5
C26 N2 H2E 109.5
H2C N2 H2E 109.5
H2D N2 H2E 109.5
O29 C36 C35 107.7(2)
O29 C36 H36A 110.2
C35 C36 H36A 110.2
O29 C36 H36B 110.2
C35 C36 H36B 110.2
H36A C36 H36B 108.5
O11 C20 C19 109.1(2)
O11 C20 H20A 109.9
C19 C20 H20A 109.9
O11 C20 H20B 109.9
C19 C20 H20B 109.9
H20A C20 H20B 108.3
O7 C13 C14 108.5(2)
O7 C13 H13A 110.0
C14 C13 H13A 110.0
O7 C13 H13B 110.0
C14 C13 H13B 110.0
H13A C13 H13B 108.4
C25 C26 C27 120.5(3)
C25 C26 N2 119.6(2)
C27 C26 N2 119.9(2)
O27 C33 C34 107.5(2)
O27 C33 H33A 110.2
C34 C33 H33A 110.2
O27 C33 H33B 110.2
C34 C33 H33B 110.2
H33A C33 H33B 108.5
C28 C27 C26 119.6(3)
C28 C27 H27A 120.2
C26 C27 H27A 120.2
O31 C40 C39 109.4(3)
O31 C40 H40A 109.8
C39 C40 H40A 109.8
O31 C40 H40B 109.8
C39 C40 H40B 109.8
H40A C40 H40B 108.2
C27 C28 C23 120.5(3)
C27 C28 H28A 119.7
C23 C28 H28A 119.7
O27 C32 C31 108.1(2)
O27 C32 H32A 110.1
C31 C32 H32A 110.1
O27 C32 H32B 110.1
C31 C32 H32B 110.1
H32A C32 H32B 108.4
O28 C35 C36 108.3(2)
O28 C35 H35A 110.0
C36 C35 H35A 110.0
O28 C35 H35B 110.0
C36 C35 H35B 110.0
H35A C35 H35B 108.4
O6 C10 C9 108.6(2)
O6 C10 H10A 110.0
C9 C10 H10A 110.0
O6 C10 H10B 110.0
C9 C10 H10B 110.0
H10A C10 H10B 108.3
O8 C14 C13 108.3(2)
O8 C14 H14A 110.0
C13 C14 H14A 110.0
O8 C14 H14B 110.0
C13 C14 H14B 110.0
H14A C14 H14B 108.4
O8 C15 C16 110.1(2)
O8 C15 H15A 109.6
C16 C15 H15A 109.6
O8 C15 H15B 109.6
C16 C15 H15B 109.6
H15A C15 H15B 108.2
C25 C24 C23 119.7(3)
C25 C24 H24A 120.2
C23 C24 H24A 120.2
O10 C19 C20 110.2(2)
O10 C19 H19A 109.6
C20 C19 H19A 109.6
O10 C19 H19B 109.6
C20 C19 H19B 109.6
H19A C19 H19B 108.1
O9 C16 C15 109.4(2)
O9 C16 H16A 109.8
C15 C16 H16A 109.8
O9 C16 H16B 109.8
C15 C16 H16B 109.8
H16A C16 H16B 108.2
O6 C11 C12 108.7(2)
O6 C11 H11A 109.9
C12 C11 H11A 109.9
O6 C11 H11B 109.9
C12 C11 H11B 109.9
H11A C11 H11B 108.3
O7 C12 C11 109.1(2)
O7 C12 H12A 109.9
C11 C12 H12A 109.9
O7 C12 H12B 109.9
C11 C12 H12B 109.9
H12A C12 H12B 108.3
O25 C23 C24 124.0(3)
O25 C23 C28 116.4(2)
C24 C23 C28 119.6(3)
O11 C9 C10 109.4(2)
O11 C9 H9A 109.8
C10 C9 H9A 109.8
O11 C9 H9B 109.8
C10 C9 H9B 109.8
H9A C9 H9B 108.2
O28 C34 C33 108.4(2)
O28 C34 H34A 110.0
C33 C34 H34A 110.0
O28 C34 H34B 110.0
C33 C34 H34B 110.0
H34A C34 H34B 108.4
C26 C25 C24 120.2(3)
C26 C25 H25A 119.9
C24 C25 H25A 119.9
O25 C22 C21 107.8(2)
O25 C22 H22A 110.2
C21 C22 H22A 110.2
O25 C22 H22B 110.2
C21 C22 H22B 110.2
H22A C22 H22B 108.5
O9 C17 C18 109.3(2)
O9 C17 H17A 109.8
C18 C17 H17A 109.8
O9 C17 H17B 109.8
C18 C17 H17B 109.8
H17A C17 H17B 108.3
O30 C38 C37 108.4(2)
O30 C38 H38A 110.0
C37 C38 H38A 110.0
O30 C38 H38B 110.0
C37 C38 H38B 110.0
H38A C38 H38B 108.4
O31 C29 C30 108.7(3)
O31 C29 H29A 110.0
C30 C29 H29A 110.0
O31 C29 H29B 110.0
C30 C29 H29B 110.0
H29A C29 H29B 108.3
O10 C18 C17 109.4(2)
O10 C18 H18A 109.8
C17 C18 H18A 109.8
O10 C18 H18B 109.8
C17 C18 H18B 109.8
H18A C18 H18B 108.2
O30 C39 C40 108.8(3)
O30 C39 H39A 109.9
C40 C39 H39A 109.9
O30 C39 H39B 109.9
C40 C39 H39B 109.9
H39A C39 H39B 108.3
O29 C37 C38 108.8(2)
O29 C37 H37A 109.9
C38 C37 H37A 109.9
O29 C37 H37B 109.9
C38 C37 H37B 109.9
H37A C37 H37B 108.3
O26 C31 C32 109.3(2)
O26 C31 H31A 109.8
C32 C31 H31A 109.8
O26 C31 H31B 109.8
C32 C31 H31B 109.8
H31A C31 H31B 108.3
O26 C30 C29 109.5(3)
O26 C30 H30A 109.8
C29 C30 H30A 109.8
O26 C30 H30B 109.8
C29 C30 H30B 109.8
H30A C30 H30B 108.2
C22 C21 H21A 109.5
C22 C21 H21B 109.5
H21A C21 H21B 109.5
C22 C21 H21C 109.5
H21A C21 H21C 109.5
H21B C21 H21C 109.5
C3 O5 C2 118.2(2)
C6 N1 H1D 109.5
C6 N1 H1E 109.5
H1D N1 H1E 109.5
C6 N1 H1F 109.5
H1D N1 H1F 109.5
H1E N1 H1F 109.5
C4 C5 C6 119.4(3)
C4 C5 H5A 120.3
C6 C5 H5A 120.3
C7 C8 C3 119.7(3)
C7 C8 H8A 120.2
C3 C8 H8A 120.2
C7 C6 C5 120.8(3)
C7 C6 N1 118.8(2)
C5 C6 N1 120.5(2)
C5 C4 C3 120.3(2)
C5 C4 H4A 119.9
C3 C4 H4A 119.9
C6 C7 C8 120.1(2)
C6 C7 H7A 120.0
C8 C7 H7A 120.0
C2 C1 H1A 109.5
C2 C1 H1B 109.5
H1A C1 H1B 109.5
C2 C1 H1C 109.5
H1A C1 H1C 109.5
H1B C1 H1C 109.5
O5 C3 C4 116.2(2)
O5 C3 C8 124.0(3)
C4 C3 C8 119.8(3)
O5 C2 C1 107.5(2)
O5 C2 H2A 110.2
C1 C2 H2A 110.2
O5 C2 H2B 110.2
C1 C2 H2B 110.2
H2A C2 H2B 108.5
O22 Cl2 O21 109.59(16)
O22 Cl2 O24 109.20(14)
O21 Cl2 O24 109.57(14)
O22 Cl2 O23 109.29(15)
O21 Cl2 O23 109.28(14)
O24 Cl2 O23 109.89(14)

loop_
_geom_bond_atom_site_label_1
_geom_bond_atom_site_label_2
_geom_bond_distance
Cl1 O1 1.437(2)
Cl1 O2 1.437(2)
Cl1 O3 1.437(2)
Cl1 O4 1.438(2)
O7 C12 1.426(3)
O7 C13 1.431(3)
O27 C33 1.422(4)
O27 C32 1.428(3)
O29 C37 1.424(3)
O29 C36 1.425(4)
O11 C9 1.424(3)
O11 C20 1.427(3)
O10 C18 1.431(3)
O10 C19 1.431(3)
O6 C10 1.431(3)
O6 C11 1.434(3)
O9 C17 1.419(3)
O9 C16 1.422(3)
O30 C38 1.424(4)
O30 C39 1.429(4)
O8 C15 1.420(3)
O8 C14 1.432(3)
O28 C34 1.427(3)
O28 C35 1.429(3)
O25 C23 1.365(3)
O25 C22 1.445(3)
O26 C30 1.427(4)
O26 C31 1.429(4)
O31 C40 1.420(4)
O31 C29 1.443(4)
N2 C26 1.468(3)
N2 H2C 0.8900
N2 H2D 0.8900
N2 H2E 0.8900
C36 C35 1.502(4)
C36 H36A 0.9700
C36 H36B 0.9700
C20 C19 1.494(4)
C20 H20A 0.9700
C20 H20B 0.9700
C13 C14 1.496(4)
C13 H13A 0.9700
C13 H13B 0.9700
C26 C25 1.381(4)
C26 C27 1.393(4)
C33 C34 1.505(4)
C33 H33A 0.9700
C33 H33B 0.9700
C27 C28 1.380(4)
C27 H27A 0.9300
C40 C39 1.485(5)
C40 H40A 0.9700
C40 H40B 0.9700
C28 C23 1.397(4)
C28 H28A 0.9300
C32 C31 1.497(5)
C32 H32A 0.9700
C32 H32B 0.9700
C35 H35A 0.9700
C35 H35B 0.9700
C10 C9 1.500(4)
C10 H10A 0.9700
C10 H10B 0.9700
C14 H14A 0.9700
C14 H14B 0.9700
C15 C16 1.497(4)
C15 H15A 0.9700
C15 H15B 0.9700
C24 C25 1.392(4)
C24 C23 1.395(4)
C24 H24A 0.9300
C19 H19A 0.9700
C19 H19B 0.9700
C16 H16A 0.9700
C16 H16B 0.9700
C11 C12 1.499(4)
C11 H11A 0.9700
C11 H11B 0.9700
C12 H12A 0.9700
C12 H12B 0.9700
C9 H9A 0.9700
C9 H9B 0.9700
C34 H34A 0.9700
C34 H34B 0.9700
C25 H25A 0.9300
C22 C21 1.501(4)
C22 H22A 0.9700
C22 H22B 0.9700
C17 C18 1.505(4)
C17 H17A 0.9700
C17 H17B 0.9700
C38 C37 1.495(4)
C38 H38A 0.9700
C38 H38B 0.9700
C29 C30 1.479(5)
C29 H29A 0.9700
C29 H29B 0.9700
C18 H18A 0.9700
C18 H18B 0.9700
C39 H39A 0.9700
C39 H39B 0.9700
C37 H37A 0.9700
C37 H37B 0.9700
C31 H31A 0.9700
C31 H31B 0.9700
C30 H30A 0.9700
C30 H30B 0.9700
C21 H21A 0.9600
C21 H21B 0.9600
C21 H21C 0.9600
O5 C3 1.366(3)
O5 C2 1.444(3)
N1 C6 1.471(3)
N1 H1D 0.8900
N1 H1E 0.8900
N1 H1F 0.8900
C5 C4 1.388(4)
C5 C6 1.388(4)
C5 H5A 0.9300
C8 C7 1.390(4)
C8 C3 1.395(4)
C8 H8A 0.9300
C6 C7 1.379(4)
C4 C3 1.393(4)
C4 H4A 0.9300
C7 H7A 0.9300
C1 C2 1.502(4)
C1 H1A 0.9600
C1 H1B 0.9600
C1 H1C 0.9600
C2 H2A 0.9700
C2 H2B 0.9700
Cl2 O22 1.439(2)
Cl2 O21 1.440(2)
Cl2 O24 1.442(2)
Cl2 O23 1.442(2)

loop_
_geom_hbond_atom_site_label_D
_geom_hbond_atom_site_label_H
_geom_hbond_atom_site_label_A
_geom_hbond_distance_DH
_geom_hbond_distance_HA
_geom_hbond_distance_DA
_geom_hbond_angle_DHA
_geom_hbond_site_symmetry_A
N2 H2D O26 0.89 2.03 2.874(3) 157.3 .
N2 H2C O27 0.89 2.37 2.957(3) 123.6 .
N2 H2C O28 0.89 2.10 2.951(3) 158.8 .
N2 H2E O29 0.89 2.37 2.931(3) 121.2 .
N2 H2E O30 0.89 1.98 2.829(3) 157.9 .
N2 H2D O31 0.89 2.40 2.995(3) 124.1 .
N1 H1D O6 0.89 2.25 2.847(3) 124.1 .
N1 H1E O7 0.89 2.16 2.987(3) 153.8 .
N1 H1E O8 0.89 2.23 2.844(3) 126.2 .
N1 H1F O9 0.89 2.22 3.047(3) 154.0 .
N1 H1F O10 0.89 2.31 2.916(3) 125.3 .
N1 H1D O11 0.89 2.10 2.945(3) 157.4 .
C11 H11A O27 0.97 2.55 3.438(4) 153.0 .
C24 H24A O4 0.93 2.60 3.342(4) 137.0 3_566
C14 H14A O22 0.97 2.45 3.291(4) 145.0 4_576
C9 H9B O21 0.97 2.60 3.534(4) 161.9 3_666
C30 H30A O4 0.97 2.47 3.292(4) 142.3 2_556
C32 H32A O5 0.97 2.42 3.390(4) 174.8 2_556
C39 H39A O1 0.97 2.46 3.426(4) 174.5 4_665

loop_
_geom_torsion_atom_site_label_1
_geom_torsion_atom_site_label_2
_geom_torsion_atom_site_label_3
_geom_torsion_atom_site_label_4
_geom_torsion
C37 O29 C36 C35 179.2(2)
C9 O11 C20 C19 -164.7(2)
C12 O7 C13 C14 -172.0(2)
C32 O27 C33 C34 177.5(2)
C25 C26 C27 C28 0.6(4)
N2 C26 C27 C28 -176.8(2)
C29 O31 C40 C39 -175.1(3)
C26 C27 C28 C23 -0.1(4)
C33 O27 C32 C31 164.4(2)
C34 O28 C35 C36 -169.0(2)
O29 C36 C35 O28 68.9(3)
C11 O6 C10 C9 169.4(2)
C15 O8 C14 C13 175.4(2)
O7 C13 C14 O8 66.0(3)
C14 O8 C15 C16 -179.5(2)
C18 O10 C19 C20 172.2(2)
O11 C20 C19 O10 -60.3(3)
C17 O9 C16 C15 -175.9(2)
O8 C15 C16 O9 -63.6(3)
C10 O6 C11 C12 170.8(2)
C13 O7 C12 C11 -175.0(2)
O6 C11 C12 O7 -67.5(3)
C22 O25 C23 C24 -5.4(4)
C22 O25 C23 C28 175.8(2)
C25 C24 C23 O25 -177.4(3)
C25 C24 C23 C28 1.3(4)
C27 C28 C23 O25 178.0(2)
C27 C28 C23 C24 -0.8(4)
C20 O11 C9 C10 -174.0(2)
O6 C10 C9 O11 57.4(3)
C35 O28 C34 C33 -172.1(2)
O27 C33 C34 O28 -66.5(3)
C27 C26 C25 C24 -0.1(4)
N2 C26 C25 C24 177.3(2)
C23 C24 C25 C26 -0.9(4)
C23 O25 C22 C21 177.4(2)
C16 O9 C17 C18 -175.3(2)
C39 O30 C38 C37 175.0(2)
C40 O31 C29 C30 -176.1(3)
C19 O10 C18 C17 177.9(2)
O9 C17 C18 O10 61.2(3)
C38 O30 C39 C40 172.0(2)
O31 C40 C39 O30 63.1(3)
C36 O29 C37 C38 -174.7(2)
O30 C38 C37 O29 -66.4(3)
C30 O26 C31 C32 -173.6(3)
O27 C32 C31 O26 62.5(3)
C31 O26 C30 C29 177.7(3)
O31 C29 C30 O26 -65.2(4)
C4 C5 C6 C7 -1.5(4)
C4 C5 C6 N1 176.7(2)
C6 C5 C4 C3 0.2(4)
C5 C6 C7 C8 1.2(4)
N1 C6 C7 C8 -177.0(2)
C3 C8 C7 C6 0.3(4)
C2 O5 C3 C4 -177.6(2)
C2 O5 C3 C8 2.6(4)
C5 C4 C3 O5 -178.6(2)
C5 C4 C3 C8 1.3(4)
C7 C8 C3 O5 178.4(2)
C7 C8 C3 C4 -1.5(4)
C3 O5 C2 C1 -174.8(2)
